data_1537211
loop_
_publ_author_name
'Gacemi, A.'
'Benbertal, D.'
'Mosset, A.'
'Bagieu-Beucher, M.'
'Lecchi, A.'

_publ_section_title
;
 Two mercury chloro thiocyanate complexes: N H4(Hg Cl2(S C N)) and N H4(Hg
 Cl(S C N)2)
;
_journal_name_full 'Zeitschrift fuer Anorganische und Allgemeine Chemie'
_journal_page_first 2516
_journal_page_last 2520
_journal_volume 629
_journal_year 2003
_chemical_formula_sum 'C2 H4 Cl Hg N3 S2'
_chemical_name_systematic '(N H4) (Hg Cl (S C N)2)'
_space_group_IT_number 15
_symmetry_space_group_name_Hall '-C 2yc'
_symmetry_space_group_name_H-M 'C 1 2/c 1'
_cell_angle_alpha 90
_cell_angle_beta 100.7182
_cell_angle_gamma 90
_cell_formula_units_Z 4
_cell_length_a 7.0884
_cell_length_b 19.9865
_cell_length_c 5.9578
_cell_volume 829.330
_citation_journal_id_ASTM ZAACAB
_cod_data_source_file Gacemi_ZAACAB_2003_476.cif
_cod_data_source_block C2H4Cl1Hg1N3S2
_cod_original_cell_volume 829.3297
_cod_original_formula_sum 'C2 H4 Cl1 Hg1 N3 S2'
_cod_database_code 1537211

loop_
_symmetry_equiv_pos_as_xyz
x,y,z
-x,y,-z+1/2
-x,-y,-z
x,-y,z-1/2
x+1/2,y+1/2,z
-x+1/2,y+1/2,-z+1/2
-x+1/2,-y+1/2,-z
x+1/2,-y+1/2,z-1/2

loop_
_atom_site_label
_atom_site_type_symbol
_atom_site_fract_x
_atom_site_fract_y
_atom_site_fract_z
_atom_site_occupancy
_atom_site_U_iso_or_equiv
_atom_site_attached_hydrogens
C1 C+4 0.2429 0.1003 0.7494 1 0.0 0
N2 N-3 0.5 0.216 0.25 1 0.0 4
Hg1 Hg+2 0 0.09952 0.25 1 0.0 0
N1 N-3 0.2292 0.1278 0.9149 1 0.0 0
S1 S-2 0.2701 0.05632 0.521 1 0.0 0
Cl1 Cl-1 0 0.2263 0.25 1 0.0 0
